data_7719235
loop_
_publ_author_name
'Gokhfeld, Yulia S.'
'Kazak, Natalia V.'
'Tarasova, Anastasia S.'
'Sukhikh, Aleksandr S.'
'Velikanov, Dmitry A.'
'Eremin, Evgeniy V.'
'Kondratev, Oleg A.'
'Belyaeva, Anna O.'
'Gavrilkin, Sergey Yu'
'Vasiliev, Alexander D.'
'Ovchinnikov, Sergey G.'

_publ_section_title
;
 Magnetic order in disordered NiCr(BO<sub>3</sub>)O.
;
_journal_issue 35
_journal_name_full 'Dalton transactions (Cambridge, England : 2003)'
_journal_page_first 13271
_journal_page_last 13281
_journal_paper_doi 10.1039/d5dt01230a
_journal_volume 54
_journal_year 2025
_chemical_formula_moiety 'B Ga Mg O4'
_chemical_formula_sum 'B Ga Mg O4'
_chemical_formula_weight 168.84
_space_group_crystal_system orthorhombic
_space_group_IT_number 62
_space_group_name_Hall '-P 2ac 2n'
_space_group_name_H-M_alt 'P n m a'
_atom_sites_solution_primary direct
_atom_sites_solution_secondary difmap
_audit_creation_method SHELXL-2014/7
_audit_update_record
;
2023-09-14 deposited with the CCDC.	2025-07-29 downloaded from the CCDC.
;
_cell_angle_alpha 90
_cell_angle_beta 90
_cell_angle_gamma 90
_cell_formula_units_Z 4
_cell_length_a 9.1942(3)
_cell_length_b 3.08390(10)
_cell_length_c 9.3064(3)
_cell_measurement_reflns_used 2646
_cell_measurement_temperature 296(2)
_cell_measurement_theta_max 38.02
_cell_measurement_theta_min 3.114
_cell_volume 263.874(15)
_computing_cell_refinement 'Bruker SAINT'
_computing_data_collection 'Bruker PHOTON II'
_computing_data_reduction 'Bruker SAINT'
_computing_molecular_graphics 'Bruker SHELXTL'
_computing_publication_material 'Bruker SHELXTL'
_computing_structure_refinement 'SHELXL - G.M.Sheldrick, Acta Cryst.(2015) C71'
_computing_structure_solution 'SHELXT - G.M.Sheldrick, Acta Cryst.(2015) A71'
_diffrn_ambient_temperature 296(2)
_diffrn_measured_fraction_theta_full 1.000
_diffrn_measured_fraction_theta_max 1.000
_diffrn_measurement_device_type 'CCD area detector'
_diffrn_measurement_method 'phi and omega scans'
_diffrn_radiation_type MoK\a
_diffrn_radiation_wavelength 0.71073
_diffrn_reflns_av_R_equivalents 0.0558
_diffrn_reflns_av_unetI/netI 0.0385
_diffrn_reflns_Laue_measured_fraction_full 1.000
_diffrn_reflns_Laue_measured_fraction_max 1.000
_diffrn_reflns_limit_h_max 15
_diffrn_reflns_limit_h_min -15
_diffrn_reflns_limit_k_max 5
_diffrn_reflns_limit_k_min -5
_diffrn_reflns_limit_l_max 15
_diffrn_reflns_limit_l_min -15
_diffrn_reflns_number 5428
_diffrn_reflns_point_group_measured_fraction_full 1.000
_diffrn_reflns_point_group_measured_fraction_max 1.000
_diffrn_reflns_theta_full 25.242
_diffrn_reflns_theta_max 37.499
_diffrn_reflns_theta_min 3.115
_diffrn_source 'sealed tube'
_exptl_absorpt_coefficient_mu 10.462
_exptl_absorpt_correction_type multi-scan
_exptl_absorpt_process_details '(SADABS; Sheldrick, 2004)'
_exptl_crystal_colour colorless
_exptl_crystal_density_diffrn 4.250
_exptl_crystal_description plane
_exptl_crystal_F_000 320
_exptl_crystal_preparation 'Magnetic properties'
_exptl_crystal_recrystallization_method 'Solid state reaction'
_exptl_crystal_size_max 0.400
_exptl_crystal_size_mid 0.300
_exptl_crystal_size_min 0.030
_exptl_transmission_factor_max 0.7477
_exptl_transmission_factor_min 0.4325
_refine_diff_density_max 0.820
_refine_diff_density_min -0.908
_refine_diff_density_rms 0.207
_refine_ls_extinction_coef 0.042(5)
_refine_ls_extinction_expression Fc^*^=kFc[1+0.001xFc^2^\l^3^/sin(2\q)]^-1/4^
_refine_ls_extinction_method 'SHELXL-2014/7 (Sheldrick 2014'
_refine_ls_goodness_of_fit_ref 1.104
_refine_ls_hydrogen_treatment undef
_refine_ls_matrix_type full
_refine_ls_number_parameters 46
_refine_ls_number_reflns 794
_refine_ls_number_restraints 0
_refine_ls_restrained_S_all 1.104
_refine_ls_R_factor_all 0.0312
_refine_ls_R_factor_gt 0.0249
_refine_ls_shift/su_max 0.000
_refine_ls_shift/su_mean 0.000
_refine_ls_structure_factor_coef Fsqd
_refine_ls_weighting_details 'w=1/[\s^2^(Fo^2^)+(0.0337P)^2^+0.0197P] where P=(Fo^2^+2Fc^2^)/3'
_refine_ls_weighting_scheme calc
_refine_ls_wR_factor_gt 0.0637
_refine_ls_wR_factor_ref 0.0684
_reflns_Friedel_coverage 0.000
_reflns_number_gt 704
_reflns_number_total 794
_reflns_threshold_expression 'I > 2\s(I)'
_cod_data_source_file d5dt01230a2.cif
_cod_data_source_block MgGaBO4_a
_cod_depositor_comments 'Adding full bibliography for 7719235--7719237.cif.'
_cod_database_code 7719235
_shelx_shelxl_version_number 2014/7
_shelx_space_group_comment
;
The symmetry employed for this shelxl refinement is uniquely defined
by the following loop, which should always be used as a source of
symmetry information in preference to the above space-group names.
They are only intended as comments.
;
_shelx_estimated_absorpt_t_min 0.102
_shelx_estimated_absorpt_t_max 0.744

loop_
_space_group_symop_operation_xyz
'x, y, z'
'-x+1/2, -y, z+1/2'
'-x, y+1/2, -z'
'x+1/2, -y+1/2, -z+1/2'
'-x, -y, -z'
'x-1/2, y, -z-1/2'
'x, -y-1/2, z'
'-x-1/2, y-1/2, z-1/2'

loop_
_atom_site_label
_atom_site_type_symbol
_atom_site_fract_x
_atom_site_fract_y
_atom_site_fract_z
_atom_site_U_iso_or_equiv
_atom_site_adp_type
_atom_site_occupancy
_atom_site_site_symmetry_order
_atom_site_calc_flag
_atom_site_refinement_flags_posn
_atom_site_refinement_flags_adp
_atom_site_refinement_flags_occupancy
_atom_site_disorder_assembly
_atom_site_disorder_group
Ga1 Ga 0.38573(3) 0.7500 0.06916(3) 0.00630(10) Uani 0.804 2 d S T P . .
Mg1 Mg 0.38573(3) 0.7500 0.06916(3) 0.00630(10) Uani 0.196 2 d S T P . .
Ga2 Ga 0.60348(5) 0.2500 0.30993(6) 0.00712(12) Uani 0.196 2 d S T P . .
Mg2 Mg 0.60348(5) 0.2500 0.30993(6) 0.00712(12) Uani 0.804 2 d S T P . .
O1 O 0.25733(16) 0.7500 0.24422(17) 0.0092(3) Uani 1 2 d S T P . .
O2 O 0.26061(18) 0.7500 0.50430(17) 0.0113(3) Uani 1 2 d S T P . .
O3 O 0.50927(18) 0.2500 0.11617(15) 0.0084(3) Uani 1 2 d S T P . .
O4 O 0.48151(18) 0.7500 0.37038(16) 0.0091(3) Uani 1 2 d S T P . .
B B 0.3349(2) 0.7500 0.3737(2) 0.0079(4) Uani 1 2 d S T P . .

loop_
_atom_site_aniso_label
_atom_site_aniso_U_11
_atom_site_aniso_U_22
_atom_site_aniso_U_33
_atom_site_aniso_U_23
_atom_site_aniso_U_13
_atom_site_aniso_U_12
Ga1 0.00640(14) 0.00650(14) 0.00599(14) 0.000 0.00107(7) 0.000
Mg1 0.00640(14) 0.00650(14) 0.00599(14) 0.000 0.00107(7) 0.000
Ga2 0.0067(2) 0.0071(2) 0.0076(2) 0.000 -0.00066(15) 0.000
Mg2 0.0067(2) 0.0071(2) 0.0076(2) 0.000 -0.00066(15) 0.000
O1 0.0078(6) 0.0123(6) 0.0075(5) 0.000 -0.0008(5) 0.000
O2 0.0097(6) 0.0170(7) 0.0072(6) 0.000 0.0018(5) 0.000
O3 0.0097(7) 0.0088(6) 0.0067(6) 0.000 -0.0002(5) 0.000
O4 0.0082(6) 0.0099(6) 0.0093(6) 0.000 0.0005(5) 0.000
B 0.0063(9) 0.0100(8) 0.0073(8) 0.000 0.0012(6) 0.000

loop_
_atom_type_symbol
_atom_type_description
_atom_type_scat_dispersion_real
_atom_type_scat_dispersion_imag
_atom_type_scat_source
B B 0.0013 0.0007 'International Tables Vol C Tables 4.2.6.8 and 6.1.1.4'
O O 0.0106 0.0060 'International Tables Vol C Tables 4.2.6.8 and 6.1.1.4'
Mg Mg 0.0486 0.0363 'International Tables Vol C Tables 4.2.6.8 and 6.1.1.4'
Ga Ga 0.2307 1.6083 'International Tables Vol C Tables 4.2.6.8 and 6.1.1.4'

loop_
_geom_angle_atom_site_label_1
_geom_angle_atom_site_label_2
_geom_angle_atom_site_label_3
_geom_angle
_geom_angle_site_symmetry_1
_geom_angle_site_symmetry_3
_geom_angle_publ_flag
O3 Ga1 O3 103.42(7) . 1_565 ?
O3 Ga1 O3 84.95(5) . 5_665 ?
O3 Ga1 O3 84.95(5) 1_565 5_665 ?
O3 Ga1 O1 99.15(5) . . ?
O3 Ga1 O1 99.15(5) 1_565 . ?
O3 Ga1 O1 173.31(6) 5_665 . ?
O3 Ga1 O2 81.97(5) . 2_564 ?
O3 Ga1 O2 174.20(5) 1_565 2_564 ?
O3 Ga1 O2 93.50(6) 5_665 2_564 ?
O1 Ga1 O2 81.90(5) . 2_564 ?
O3 Ga1 O2 174.20(5) . 2_574 ?
O3 Ga1 O2 81.97(5) 1_565 2_574 ?
O3 Ga1 O2 93.50(5) 5_665 2_574 ?
O1 Ga1 O2 81.90(5) . 2_574 ?
O2 Ga1 O2 92.56(6) 2_564 2_574 ?
O3 Ga1 Ga1 95.57(4) . 5_675 ?
O3 Ga1 Ga1 42.63(4) 1_565 5_675 ?
O3 Ga1 Ga1 42.31(3) 5_665 5_675 ?
O1 Ga1 Ga1 141.51(2) . 5_675 ?
O2 Ga1 Ga1 135.55(4) 2_564 5_675 ?
O2 Ga1 Ga1 86.97(4) 2_574 5_675 ?
O3 Ga1 Mg1 95.57(4) . 5_675 ?
O3 Ga1 Mg1 42.63(4) 1_565 5_675 ?
O3 Ga1 Mg1 42.31(3) 5_665 5_675 ?
O1 Ga1 Mg1 141.51(2) . 5_675 ?
O2 Ga1 Mg1 135.55(4) 2_564 5_675 ?
O2 Ga1 Mg1 86.97(4) 2_574 5_675 ?
Ga1 Ga1 Mg1 0.000(12) 5_675 5_675 ?
O3 Ga1 Ga1 42.63(4) . 5_665 ?
O3 Ga1 Ga1 95.57(4) 1_565 5_665 ?
O3 Ga1 Ga1 42.31(3) 5_665 5_665 ?
O1 Ga1 Ga1 141.51(2) . 5_665 ?
O2 Ga1 Ga1 86.97(4) 2_564 5_665 ?
O2 Ga1 Ga1 135.55(4) 2_574 5_665 ?
Ga1 Ga1 Ga1 64.071(11) 5_675 5_665 ?
Mg1 Ga1 Ga1 64.1 5_675 5_665 ?
O3 Ga1 Mg1 42.63(4) . 5_665 ?
O3 Ga1 Mg1 95.57(4) 1_565 5_665 ?
O3 Ga1 Mg1 42.31(3) 5_665 5_665 ?
O1 Ga1 Mg1 141.51(2) . 5_665 ?
O2 Ga1 Mg1 86.97(4) 2_564 5_665 ?
O2 Ga1 Mg1 135.55(4) 2_574 5_665 ?
Ga1 Ga1 Mg1 64.071(11) 5_675 5_665 ?
Mg1 Ga1 Mg1 64.071(11) 5_675 5_665 ?
Ga1 Ga1 Mg1 0.000(12) 5_665 5_665 ?
O3 Ga1 Mg1 141.71(4) . 1_565 ?
O3 Ga1 Mg1 38.29(4) 1_565 1_565 ?
O3 Ga1 Mg1 90.0 5_665 1_565 ?
O1 Ga1 Mg1 90.0 . 1_565 ?
O2 Ga1 Mg1 136.28(3) 2_564 1_565 ?
O2 Ga1 Mg1 43.72(3) 2_574 1_565 ?
Ga1 Ga1 Mg1 57.965(6) 5_675 1_565 ?
Mg1 Ga1 Mg1 57.965(6) 5_675 1_565 ?
Ga1 Ga1 Mg1 122.036(6) 5_665 1_565 ?
Mg1 Ga1 Mg1 122.036(6) 5_665 1_565 ?
O3 Ga1 Mg1 38.29(4) . 1_545 ?
O3 Ga1 Mg1 141.71(4) 1_565 1_545 ?
O3 Ga1 Mg1 90.0 5_665 1_545 ?
O1 Ga1 Mg1 90.0 . 1_545 ?
O2 Ga1 Mg1 43.72(3) 2_564 1_545 ?
O2 Ga1 Mg1 136.28(3) 2_574 1_545 ?
Ga1 Ga1 Mg1 122.036(5) 5_675 1_545 ?
Mg1 Ga1 Mg1 122.036(5) 5_675 1_545 ?
Ga1 Ga1 Mg1 57.965(6) 5_665 1_545 ?
Mg1 Ga1 Mg1 57.965(6) 5_665 1_545 ?
Mg1 Ga1 Mg1 180.0 1_565 1_545 ?
O4 Ga2 O4 101.73(7) 1_545 . ?
O4 Ga2 O3 90.62(5) 1_545 . ?
O4 Ga2 O3 90.62(5) . . ?
O4 Ga2 O2 95.80(6) 1_545 5_666 ?
O4 Ga2 O2 95.80(6) . 5_666 ?
O3 Ga2 O2 169.80(7) . 5_666 ?
O4 Ga2 O1 173.08(6) 1_545 6_656 ?
O4 Ga2 O1 83.18(5) . 6_656 ?
O3 Ga2 O1 94.21(5) . 6_656 ?
O2 Ga2 O1 78.74(5) 5_666 6_656 ?
O4 Ga2 O1 83.18(5) 1_545 6_646 ?
O4 Ga2 O1 173.08(6) . 6_646 ?
O3 Ga2 O1 94.21(5) . 6_646 ?
O2 Ga2 O1 78.74(5) 5_666 6_646 ?
O1 Ga2 O1 91.52(6) 6_656 6_646 ?
O4 Ga2 Mg2 39.13(4) 1_545 1_545 ?
O4 Ga2 Mg2 140.87(4) . 1_545 ?
O3 Ga2 Mg2 90.0 . 1_545 ?
O2 Ga2 Mg2 90.0 5_666 1_545 ?
O1 Ga2 Mg2 135.76(3) 6_656 1_545 ?
O1 Ga2 Mg2 44.24(3) 6_646 1_545 ?
O4 Ga2 Mg2 140.87(4) 1_545 1_565 ?
O4 Ga2 Mg2 39.13(4) . 1_565 ?
O3 Ga2 Mg2 90.0 . 1_565 ?
O2 Ga2 Mg2 90.0 5_666 1_565 ?
O1 Ga2 Mg2 44.24(3) 6_656 1_565 ?
O1 Ga2 Mg2 135.76(3) 6_646 1_565 ?
Mg2 Ga2 Mg2 180.00(4) 1_545 1_565 ?
O4 Ga2 Mg1 136.62(5) 1_545 6_656 ?
O4 Ga2 Mg1 89.10(4) . 6_656 ?
O3 Ga2 Mg1 131.58(4) . 6_656 ?
O2 Ga2 Mg1 40.98(3) 5_666 6_656 ?
O1 Ga2 Mg1 37.77(4) 6_656 6_656 ?
O1 Ga2 Mg1 83.99(4) 6_646 6_656 ?
Mg2 Ga2 Mg1 118.597(5) 1_545 6_656 ?
Mg2 Ga2 Mg1 61.403(5) 1_565 6_656 ?
O4 Ga2 Mg1 89.10(4) 1_545 6_646 ?
O4 Ga2 Mg1 136.62(5) . 6_646 ?
O3 Ga2 Mg1 131.58(4) . 6_646 ?
O2 Ga2 Mg1 40.98(3) 5_666 6_646 ?
O1 Ga2 Mg1 83.99(4) 6_656 6_646 ?
O1 Ga2 Mg1 37.77(4) 6_646 6_646 ?
Mg2 Ga2 Mg1 61.403(5) 1_545 6_646 ?
Mg2 Ga2 Mg1 118.597(5) 1_565 6_646 ?
Mg1 Ga2 Mg1 57.194(10) 6_656 6_646 ?
B O1 Ga1 113.46(13) . . ?
B O1 Mg2 122.42(7) . 6_556 ?
Ga1 O1 Mg2 101.30(6) . 6_556 ?
B O1 Ga2 122.42(7) . 6_556 ?
Ga1 O1 Ga2 101.30(6) . 6_556 ?
Mg2 O1 Ga2 0.0 6_556 6_556 ?
B O1 Mg2 122.42(7) . 6_566 ?
Ga1 O1 Mg2 101.30(6) . 6_566 ?
Mg2 O1 Mg2 91.52(6) 6_556 6_566 ?
Ga2 O1 Mg2 91.52(6) 6_556 6_566 ?
B O1 Ga2 122.42(7) . 6_566 ?
Ga1 O1 Ga2 101.30(6) . 6_566 ?
Mg2 O1 Ga2 91.5 6_556 6_566 ?
Ga2 O1 Ga2 91.52(6) 6_556 6_566 ?
Mg2 O1 Ga2 0.0 6_566 6_566 ?
B O2 Mg2 114.81(13) . 5_666 ?
B O2 Ga2 114.81(13) . 5_666 ?
Mg2 O2 Ga2 0.0 5_666 5_666 ?
B O2 Ga1 123.75(7) . 2_565 ?
Mg2 O2 Ga1 98.05(5) 5_666 2_565 ?
Ga2 O2 Ga1 98.05(5) 5_666 2_565 ?
B O2 Mg1 123.75(7) . 2_565 ?
Mg2 O2 Mg1 98.05(5) 5_666 2_565 ?
Ga2 O2 Mg1 98.05(5) 5_666 2_565 ?
Ga1 O2 Mg1 0.000(17) 2_565 2_565 ?
B O2 Mg1 123.75(7) . 2_575 ?
Mg2 O2 Mg1 98.05(5) 5_666 2_575 ?
Ga2 O2 Mg1 98.05(5) 5_666 2_575 ?
Ga1 O2 Mg1 92.56(6) 2_565 2_575 ?
Mg1 O2 Mg1 92.56(6) 2_565 2_575 ?
B O2 Ga1 123.75(7) . 2_575 ?
Mg2 O2 Ga1 98.05(5) 5_666 2_575 ?
Ga2 O2 Ga1 98.05(5) 5_666 2_575 ?
Ga1 O2 Ga1 92.56(6) 2_565 2_575 ?
Mg1 O2 Ga1 92.6 2_565 2_575 ?
Mg1 O2 Ga1 0.0 2_575 2_575 ?
Ga1 O3 Mg1 103.4 . 1_545 ?
Ga1 O3 Ga1 103.42(7) . 1_545 ?
Mg1 O3 Ga1 0.0 1_545 1_545 ?
Ga1 O3 Mg1 95.1 . 5_665 ?
Mg1 O3 Mg1 95.05(5) 1_545 5_665 ?
Ga1 O3 Mg1 95.05(5) 1_545 5_665 ?
Ga1 O3 Ga1 95.05(5) . 5_665 ?
Mg1 O3 Ga1 95.1 1_545 5_665 ?
Ga1 O3 Ga1 95.05(5) 1_545 5_665 ?
Mg1 O3 Ga1 0.0 5_665 5_665 ?
Ga1 O3 Ga2 116.81(5) . . ?
Mg1 O3 Ga2 116.81(5) 1_545 . ?
Ga1 O3 Ga2 116.81(5) 1_545 . ?
Mg1 O3 Ga2 125.11(8) 5_665 . ?
Ga1 O3 Ga2 125.11(8) 5_665 . ?
B O4 Ga2 124.79(6) . . ?
B O4 Mg2 124.79(6) . 1_565 ?
Ga2 O4 Mg2 101.7 . 1_565 ?
B O4 Ga2 124.79(6) . 1_565 ?
Ga2 O4 Ga2 101.73(7) . 1_565 ?
Mg2 O4 Ga2 0.0 1_565 1_565 ?
O4 B O2 120.66(18) . . ?
O4 B O1 119.29(17) . . ?
O2 B O1 120.05(19) . . ?

loop_
_geom_bond_atom_site_label_1
_geom_bond_atom_site_label_2
_geom_bond_distance
_geom_bond_site_symmetry_2
_geom_bond_publ_flag
Ga1 O3 1.9645(10) . ?
Ga1 O3 1.9645(10) 1_565 ?
Ga1 O3 1.9765(15) 5_665 ?
Ga1 O1 2.0120(16) . ?
Ga1 O2 2.1336(11) 2_564 ?
Ga1 O2 2.1336(11) 2_574 ?
Ga1 Ga1 2.9069(4) 5_675 ?
Ga1 Mg1 2.9069(4) 5_675 ?
Ga1 Ga1 2.9069(4) 5_665 ?
Ga1 Mg1 2.9069(4) 5_665 ?
Ga1 Mg1 3.08390(10) 1_565 ?
Ga1 Mg1 3.08390(10) 1_545 ?
Ga2 O4 1.9879(11) 1_545 ?
Ga2 O4 1.9879(11) . ?
Ga2 O3 2.0005(15) . ?
Ga2 O2 2.1332(17) 5_666 ?
Ga2 O1 2.1523(11) 6_656 ?
Ga2 O1 2.1523(11) 6_646 ?
Ga2 Mg2 3.08390(10) 1_545 ?
Ga2 Mg2 3.08390(10) 1_565 ?
Ga2 Mg1 3.2215(5) 6_656 ?
Ga2 Mg1 3.2215(5) 6_646 ?
O1 B 1.400(3) . ?
O1 Mg2 2.1523(11) 6_556 ?
O1 Ga2 2.1523(11) 6_556 ?
O1 Mg2 2.1523(11) 6_566 ?
O1 Ga2 2.1523(11) 6_566 ?
O2 B 1.394(3) . ?
O2 Mg2 2.1332(17) 5_666 ?
O2 Ga2 2.1332(17) 5_666 ?
O2 Ga1 2.1336(11) 2_565 ?
O2 Mg1 2.1336(11) 2_565 ?
O2 Mg1 2.1336(11) 2_575 ?
O2 Ga1 2.1336(11) 2_575 ?
O3 Mg1 1.9645(10) 1_545 ?
O3 Ga1 1.9645(10) 1_545 ?
O3 Mg1 1.9765(15) 5_665 ?
O3 Ga1 1.9765(15) 5_665 ?
O4 B 1.348(3) . ?
O4 Mg2 1.9879(11) 1_565 ?
O4 Ga2 1.9879(11) 1_565 ?
